data_4084283
loop_
_publ_author_name
'Feng, Ge'
'Conley, Matthew P.'
'Jordan, Richard F.'

_publ_section_title
;
 Differentiation between Chelate Ring Inversion and Aryl Rotation in a
 CF3-Substituted Phosphine-Sulfonate Palladium Methyl Complex
;
_journal_issue 17
_journal_name_full Organometallics
_journal_page_first 4486
_journal_paper_doi 10.1021/om500699t
_journal_volume 33
_journal_year 2014
_chemical_formula_sum 'C29 H26 F6 N O3 P Pd S'
_chemical_formula_weight 719.94
_chemical_name_systematic
; 
 ? 
;
_space_group_IT_number 2
_symmetry_space_group_name_Hall '-P 1'
_symmetry_space_group_name_H-M 'P -1'
_atom_sites_solution_hydrogens geom
_atom_sites_solution_primary direct
_atom_sites_solution_secondary difmap
_audit_creation_method SHELXL-97
_cell_angle_alpha 81.697(9)
_cell_angle_beta 82.962(9)
_cell_angle_gamma 87.266(9)
_cell_formula_units_Z 2
_cell_length_a 9.025(5)
_cell_length_b 9.143(5)
_cell_length_c 17.445(9)
_cell_measurement_reflns_used 1024
_cell_measurement_temperature 100(2)
_cell_measurement_theta_max 25.19
_cell_measurement_theta_min 2.25
_cell_volume 1413.0(13)
_computing_structure_refinement 'SHELXL-97 (Sheldrick, 2008)'
_computing_structure_solution 'SHELXS-97 (Sheldrick, 2008)'
_diffrn_ambient_temperature 100(2)
_diffrn_measured_fraction_theta_full 0.993
_diffrn_measured_fraction_theta_max 0.993
_diffrn_radiation_monochromator graphite
_diffrn_radiation_source 'fine-focus sealed tube'
_diffrn_radiation_type MoK\a
_diffrn_radiation_wavelength 0.71073
_diffrn_reflns_av_R_equivalents 0.0618
_diffrn_reflns_av_sigmaI/netI 0.0980
_diffrn_reflns_limit_h_max 10
_diffrn_reflns_limit_h_min -10
_diffrn_reflns_limit_k_max 10
_diffrn_reflns_limit_k_min -10
_diffrn_reflns_limit_l_max 20
_diffrn_reflns_limit_l_min -20
_diffrn_reflns_number 13618
_diffrn_reflns_theta_full 25.19
_diffrn_reflns_theta_max 25.19
_diffrn_reflns_theta_min 2.25
_exptl_absorpt_coefficient_mu 0.860
_exptl_absorpt_correction_T_max 0.9344
_exptl_absorpt_correction_T_min 0.7947
_exptl_absorpt_correction_type multi-scan
_exptl_absorpt_process_details
;
absorption corrections were made based on correspondance of
equivalent intensities usingprogram SADABS (G. Sheldrick, Bruker 
Analytical X-ray Systems, Madison, WI)
;
_exptl_crystal_density_diffrn 1.692
_exptl_crystal_density_method 'not measured'
_exptl_crystal_F_000 724
_exptl_crystal_size_max 0.28
_exptl_crystal_size_mid 0.20
_exptl_crystal_size_min 0.08
_refine_diff_density_max 1.154
_refine_diff_density_min -0.585
_refine_diff_density_rms 0.104
_refine_ls_extinction_method none
_refine_ls_goodness_of_fit_ref 0.918
_refine_ls_hydrogen_treatment constr
_refine_ls_matrix_type full
_refine_ls_number_parameters 383
_refine_ls_number_reflns 5031
_refine_ls_number_restraints 0
_refine_ls_restrained_S_all 0.918
_refine_ls_R_factor_all 0.0705
_refine_ls_R_factor_gt 0.0472
_refine_ls_shift/su_max 0.003
_refine_ls_shift/su_mean 0.000
_refine_ls_structure_factor_coef Fsqd
_refine_ls_weighting_details 'calc w=1/[\s^2^(Fo^2^)+(0.0356P)^2^+0.0000P] where P=(Fo^2^+2Fc^2^)/3'
_refine_ls_weighting_scheme calc
_refine_ls_wR_factor_gt 0.0916
_refine_ls_wR_factor_ref 0.0972
_reflns_number_gt 3612
_reflns_number_total 5031
_reflns_threshold_expression >2sigma(I)
_cod_data_source_file om500699t_si_002.cif
_cod_data_source_block 3
_cod_original_cell_volume 1413.1(13)
_cod_original_sg_symbol_H-M P-1
_cod_database_code 4084283

loop_
_symmetry_equiv_pos_as_xyz
'x, y, z'
'-x, -y, -z'

loop_
_atom_site_label
_atom_site_type_symbol
_atom_site_fract_x
_atom_site_fract_y
_atom_site_fract_z
_atom_site_U_iso_or_equiv
_atom_site_adp_type
_atom_site_occupancy
_atom_site_symmetry_multiplicity
_atom_site_calc_flag
_atom_site_refinement_flags
C1 C 0.5939(6) 1.1883(6) 0.6318(3) 0.0256(12) Uani 1 1 d .
C2 C 0.5233(6) 1.2977(6) 0.5848(3) 0.0285(13) Uani 1 1 d .
H2 H 0.4727 1.3790 0.6060 0.034 Uiso 1 1 calc R
C3 C 0.5275(6) 1.2867(6) 0.5075(3) 0.0289(13) Uani 1 1 d .
H3 H 0.4791 1.3605 0.4743 0.035 Uiso 1 1 calc R
C4 C 0.6009(6) 1.1704(6) 0.4779(3) 0.0280(13) Uani 1 1 d .
H4 H 0.6021 1.1611 0.4243 0.034 Uiso 1 1 calc R
C5 C 0.6737(5) 1.0660(5) 0.5263(3) 0.0238(12) Uani 1 1 d .
C6 C 0.5918(6) 1.1940(6) 0.7168(3) 0.0328(14) Uani 1 1 d .
H6A H 0.5834 1.0937 0.7454 0.049 Uiso 1 1 calc R
H6B H 0.5061 1.2554 0.7348 0.049 Uiso 1 1 calc R
H6C H 0.6843 1.2366 0.7263 0.049 Uiso 1 1 calc R
C7 C 0.7601(6) 0.9382(6) 0.4960(3) 0.0304(13) Uani 1 1 d .
H7A H 0.8673 0.9558 0.4917 0.046 Uiso 1 1 calc R
H7B H 0.7323 0.9278 0.4445 0.046 Uiso 1 1 calc R
H7C H 0.7373 0.8474 0.5320 0.046 Uiso 1 1 calc R
C8 C 0.9508(6) 1.0477(6) 0.6647(3) 0.0293(13) Uani 1 1 d .
H8A H 0.9505 1.1183 0.6168 0.044 Uiso 1 1 calc R
H8B H 1.0452 0.9901 0.6632 0.044 Uiso 1 1 calc R
H8C H 0.9399 1.1014 0.7099 0.044 Uiso 1 1 calc R
C9 C 0.6517(6) 0.5663(5) 0.7893(3) 0.0254(13) Uani 1 1 d .
C10 C 0.5581(6) 0.4770(6) 0.8431(3) 0.0291(13) Uani 1 1 d .
H10 H 0.4656 0.4491 0.8298 0.035 Uiso 1 1 calc R
C11 C 0.5998(6) 0.4282(6) 0.9169(3) 0.0323(14) Uani 1 1 d .
H11 H 0.5369 0.3636 0.9529 0.039 Uiso 1 1 calc R
C12 C 0.7283(6) 0.4710(6) 0.9384(3) 0.0302(14) Uani 1 1 d .
C13 C 0.8188(6) 0.5635(6) 0.8855(3) 0.0288(13) Uani 1 1 d .
H13 H 0.9075 0.5959 0.9011 0.035 Uiso 1 1 calc R
C14 C 0.7856(6) 0.6115(5) 0.8099(3) 0.0236(12) Uani 1 1 d .
C15 C 0.7741(6) 0.4211(6) 1.0188(3) 0.0402(16) Uani 1 1 d .
H15A H 0.8597 0.3513 1.0151 0.060 Uiso 1 1 calc R
H15B H 0.6904 0.3726 1.0525 0.060 Uiso 1 1 calc R
H15C H 0.8019 0.5070 1.0410 0.060 Uiso 1 1 calc R
C16 C 1.0239(5) 0.6237(6) 0.6766(3) 0.0233(12) Uani 1 1 d .
C17 C 1.0385(6) 0.6934(6) 0.5996(3) 0.0269(13) Uani 1 1 d .
H17 H 1.0002 0.7917 0.5882 0.032 Uiso 1 1 calc R
C18 C 1.1078(6) 0.6218(6) 0.5393(3) 0.0296(13) Uani 1 1 d .
H18 H 1.1182 0.6725 0.4875 0.036 Uiso 1 1 calc R
C19 C 1.1613(6) 0.4794(6) 0.5533(3) 0.0288(13) Uani 1 1 d .
H19 H 1.2050 0.4289 0.5118 0.035 Uiso 1 1 calc R
C20 C 1.1498(6) 0.4113(6) 0.6294(3) 0.0291(13) Uani 1 1 d .
H20 H 1.1874 0.3125 0.6400 0.035 Uiso 1 1 calc R
C21 C 1.0863(6) 0.4805(5) 0.6903(3) 0.0243(12) Uani 1 1 d .
C22 C 1.0870(6) 0.3920(6) 0.7705(3) 0.0312(14) Uani 1 1 d .
C23 C 1.0356(6) 0.8101(5) 0.8010(3) 0.0253(13) Uani 1 1 d .
C24 C 1.1879(6) 0.7950(6) 0.7777(3) 0.0284(13) Uani 1 1 d .
H24 H 1.2207 0.7341 0.7388 0.034 Uiso 1 1 calc R
C25 C 1.2925(6) 0.8654(6) 0.8091(3) 0.0293(13) Uani 1 1 d .
H25 H 1.3958 0.8528 0.7921 0.035 Uiso 1 1 calc R
C26 C 1.2464(7) 0.9539(6) 0.8650(3) 0.0343(14) Uani 1 1 d .
H26 H 1.3179 1.0029 0.8870 0.041 Uiso 1 1 calc R
C27 C 1.0990(6) 0.9716(6) 0.8890(3) 0.0307(14) Uani 1 1 d .
H27 H 1.0685 1.0335 0.9277 0.037 Uiso 1 1 calc R
C28 C 0.9912(6) 0.9014(6) 0.8583(3) 0.0274(13) Uani 1 1 d .
C29 C 0.8351(6) 0.9302(6) 0.8931(3) 0.0311(14) Uani 1 1 d .
F1 F 1.1130(3) 0.4761(3) 0.82369(16) 0.0341(8) Uani 1 1 d .
F2 F 0.9590(3) 0.3244(3) 0.79654(17) 0.0375(8) Uani 1 1 d .
F3 F 1.1944(4) 0.2869(3) 0.77174(18) 0.0445(9) Uani 1 1 d .
F4 F 0.7280(3) 0.8983(3) 0.85207(17) 0.0344(8) Uani 1 1 d .
F5 F 0.8114(4) 1.0718(3) 0.90361(19) 0.0463(9) Uani 1 1 d .
F6 F 0.8048(3) 0.8521(4) 0.96416(17) 0.0415(8) Uani 1 1 d .
N1 N 0.6684(5) 1.0739(5) 0.6024(2) 0.0265(11) Uani 1 1 d .
O1 O 0.5839(4) 0.7854(4) 0.68648(19) 0.0270(9) Uani 1 1 d .
O2 O 0.4475(4) 0.5642(4) 0.69747(19) 0.0280(9) Uani 1 1 d .
O3 O 0.7063(4) 0.5698(4) 0.64008(19) 0.0290(9) Uani 1 1 d .
P1 P 0.90899(15) 0.73536(15) 0.74284(8) 0.0244(3) Uani 1 1 d .
Pd1 Pd 0.78078(5) 0.91124(5) 0.67350(2) 0.02324(14) Uani 1 1 d .
S1 S 0.59259(15) 0.62230(15) 0.69504(7) 0.0263(3) Uani 1 1 d .

loop_
_atom_site_aniso_label
_atom_site_aniso_U_11
_atom_site_aniso_U_22
_atom_site_aniso_U_33
_atom_site_aniso_U_23
_atom_site_aniso_U_13
_atom_site_aniso_U_12
C1 0.030(3) 0.024(3) 0.023(3) -0.002(2) -0.003(2) -0.001(2)
C2 0.031(3) 0.021(3) 0.033(3) -0.001(3) -0.006(3) 0.006(2)
C3 0.031(3) 0.019(3) 0.036(4) 0.002(3) -0.010(3) 0.003(2)
C4 0.035(3) 0.030(3) 0.019(3) 0.001(3) -0.005(2) -0.004(3)
C5 0.027(3) 0.020(3) 0.024(3) 0.000(2) -0.004(2) -0.002(2)
C6 0.044(4) 0.027(3) 0.026(3) -0.002(3) -0.004(3) 0.008(3)
C7 0.042(4) 0.030(3) 0.018(3) 0.002(2) -0.004(3) -0.002(3)
C8 0.039(3) 0.028(3) 0.021(3) -0.003(2) -0.008(3) 0.010(3)
C9 0.036(3) 0.017(3) 0.021(3) 0.000(2) -0.003(3) 0.006(2)
C10 0.032(3) 0.022(3) 0.033(3) -0.004(3) -0.003(3) 0.000(3)
C11 0.037(4) 0.030(3) 0.027(3) 0.003(3) -0.001(3) 0.002(3)
C12 0.043(4) 0.027(3) 0.019(3) -0.002(3) -0.002(3) 0.005(3)
C13 0.035(3) 0.027(3) 0.024(3) -0.004(3) -0.005(3) 0.009(3)
C14 0.033(3) 0.020(3) 0.016(3) -0.001(2) 0.001(2) 0.005(2)
C15 0.052(4) 0.040(4) 0.025(3) 0.009(3) -0.006(3) 0.005(3)
C16 0.029(3) 0.028(3) 0.012(3) -0.001(2) -0.003(2) 0.002(2)
C17 0.033(3) 0.024(3) 0.022(3) -0.003(2) -0.003(2) 0.009(3)
C18 0.039(3) 0.033(3) 0.017(3) 0.000(3) -0.005(3) -0.004(3)
C19 0.034(3) 0.027(3) 0.025(3) -0.006(3) -0.001(3) 0.004(3)
C20 0.031(3) 0.024(3) 0.032(3) 0.000(3) -0.007(3) 0.001(3)
C21 0.030(3) 0.021(3) 0.020(3) 0.003(2) -0.002(2) -0.002(2)
C22 0.037(4) 0.021(3) 0.035(4) -0.004(3) -0.003(3) 0.008(3)
C23 0.033(3) 0.021(3) 0.019(3) 0.008(2) -0.006(2) 0.003(2)
C24 0.038(4) 0.022(3) 0.022(3) 0.004(2) -0.002(3) 0.002(3)
C25 0.035(3) 0.028(3) 0.024(3) 0.002(3) -0.007(3) 0.001(3)
C26 0.046(4) 0.031(3) 0.028(3) 0.001(3) -0.016(3) -0.005(3)
C27 0.045(4) 0.027(3) 0.021(3) -0.002(2) -0.007(3) 0.003(3)
C28 0.039(3) 0.020(3) 0.021(3) 0.004(2) -0.003(3) 0.001(3)
C29 0.048(4) 0.021(3) 0.024(3) -0.003(3) -0.004(3) 0.003(3)
F1 0.049(2) 0.0297(18) 0.0225(17) 0.0017(14) -0.0105(15) 0.0091(15)
F2 0.048(2) 0.0267(18) 0.0346(19) 0.0003(15) 0.0028(16) -0.0031(16)
F3 0.057(2) 0.0309(19) 0.039(2) 0.0075(16) -0.0040(17) 0.0196(17)
F4 0.0367(19) 0.040(2) 0.0271(18) -0.0096(15) -0.0045(15) 0.0080(15)
F5 0.058(2) 0.030(2) 0.051(2) -0.0148(17) 0.0005(18) 0.0038(17)
F6 0.048(2) 0.051(2) 0.0231(18) -0.0011(16) 0.0011(15) 0.0018(17)
N1 0.030(3) 0.023(3) 0.026(3) -0.004(2) 0.000(2) 0.000(2)
O1 0.034(2) 0.021(2) 0.025(2) 0.0023(16) -0.0078(17) 0.0067(16)
O2 0.030(2) 0.027(2) 0.027(2) -0.0028(17) -0.0057(17) 0.0040(17)
O3 0.038(2) 0.030(2) 0.0154(19) 0.0014(16) -0.0003(17) 0.0053(17)
P1 0.0316(9) 0.0216(8) 0.0188(8) 0.0000(6) -0.0037(6) 0.0038(6)
Pd1 0.0334(3) 0.0177(2) 0.0173(2) 0.00106(17) -0.00409(18) 0.00436(18)
S1 0.0353(9) 0.0233(8) 0.0193(7) -0.0001(6) -0.0044(6) 0.0030(6)

loop_
_atom_type_symbol
_atom_type_description
_atom_type_scat_dispersion_real
_atom_type_scat_dispersion_imag
_atom_type_scat_source
C C 0.0033 0.0016 'International Tables Vol C Tables 4.2.6.8 and 6.1.1.4'
H H 0.0000 0.0000 'International Tables Vol C Tables 4.2.6.8 and 6.1.1.4'
P P 0.1023 0.0942 'International Tables Vol C Tables 4.2.6.8 and 6.1.1.4'
S S 0.1246 0.1234 'International Tables Vol C Tables 4.2.6.8 and 6.1.1.4'
Pd Pd -0.9988 1.0072 'International Tables Vol C Tables 4.2.6.8 and 6.1.1.4'
N N 0.0061 0.0033 'International Tables Vol C Tables 4.2.6.8 and 6.1.1.4'
O O 0.0106 0.0060 'International Tables Vol C Tables 4.2.6.8 and 6.1.1.4'
F F 0.0171 0.0103 'International Tables Vol C Tables 4.2.6.8 and 6.1.1.4'

loop_
_geom_angle_atom_site_label_1
_geom_angle_atom_site_label_2
_geom_angle_atom_site_label_3
_geom_angle
N1 C1 C2 121.4(5)
N1 C1 C6 117.6(5)
C2 C1 C6 121.0(5)
C3 C2 C1 118.7(5)
C4 C3 C2 120.0(5)
C3 C4 C5 119.5(5)
N1 C5 C4 121.2(5)
N1 C5 C7 117.3(4)
C4 C5 C7 121.5(5)
C10 C9 C14 120.0(5)
C10 C9 S1 117.5(4)
C14 C9 S1 122.5(4)
C9 C10 C11 119.8(5)
C12 C11 C10 121.2(5)
C11 C12 C13 118.7(5)
C11 C12 C15 121.9(5)
C13 C12 C15 119.4(5)
C12 C13 C14 122.6(5)
C13 C14 C9 117.5(5)
C13 C14 P1 120.5(4)
C9 C14 P1 121.9(4)
C17 C16 C21 116.9(5)
C17 C16 P1 112.1(4)
C21 C16 P1 130.8(4)
C18 C17 C16 121.3(5)
C19 C18 C17 120.9(5)
C18 C19 C20 118.0(5)
C21 C20 C19 122.4(5)
C20 C21 C16 120.4(5)
C20 C21 C22 115.8(5)
C16 C21 C22 123.8(5)
F3 C22 F2 106.6(4)
F3 C22 F1 105.7(4)
F2 C22 F1 107.1(4)
F3 C22 C21 111.7(4)
F2 C22 C21 113.3(5)
F1 C22 C21 112.0(4)
C24 C23 C28 117.3(5)
C24 C23 P1 116.9(4)
C28 C23 P1 124.9(4)
C25 C24 C23 122.2(5)
C26 C25 C24 119.4(5)
C27 C26 C25 120.1(5)
C26 C27 C28 121.5(5)
C27 C28 C23 119.4(5)
C27 C28 C29 114.2(5)
C23 C28 C29 126.4(5)
F5 C29 F4 106.4(4)
F5 C29 F6 105.3(4)
F4 C29 F6 105.4(4)
F5 C29 C28 111.7(5)
F4 C29 C28 115.4(5)
F6 C29 C28 111.8(4)
C5 N1 C1 119.2(4)
C5 N1 Pd1 119.5(3)
C1 N1 Pd1 121.3(3)
S1 O1 Pd1 121.11(19)
C14 P1 C23 107.1(2)
C14 P1 C16 107.9(2)
C23 P1 C16 107.3(2)
C14 P1 Pd1 111.68(17)
C23 P1 Pd1 112.98(17)
C16 P1 Pd1 109.70(17)
C8 Pd1 N1 89.09(19)
C8 Pd1 O1 173.70(17)
N1 Pd1 O1 86.98(15)
C8 Pd1 P1 90.06(15)
N1 Pd1 P1 176.63(13)
O1 Pd1 P1 94.14(10)
O2 S1 O3 116.0(2)
O2 S1 O1 110.6(2)
O3 S1 O1 111.8(2)
O2 S1 C9 106.6(2)
O3 S1 C9 106.3(2)
O1 S1 C9 104.8(2)

loop_
_geom_bond_atom_site_label_1
_geom_bond_atom_site_label_2
_geom_bond_distance
C1 N1 1.346(6)
C1 C2 1.381(7)
C1 C6 1.491(7)
C2 C3 1.363(7)
C3 C4 1.358(7)
C4 C5 1.378(7)
C5 N1 1.336(6)
C5 C7 1.498(7)
C8 Pd1 2.001(5)
C9 C10 1.383(7)
C9 C14 1.399(7)
C9 S1 1.788(5)
C10 C11 1.391(7)
C11 C12 1.354(7)
C12 C13 1.374(7)
C12 C15 1.512(7)
C13 C14 1.392(7)
C14 P1 1.820(5)
C16 C17 1.395(7)
C16 C21 1.401(7)
C16 P1 1.843(5)
C17 C18 1.387(7)
C18 C19 1.365(7)
C19 C20 1.376(7)
C20 C21 1.366(7)
C21 C22 1.512(7)
C22 F3 1.332(6)
C22 F2 1.334(6)
C22 F1 1.337(6)
C23 C24 1.391(7)
C23 C28 1.402(7)
C23 P1 1.834(5)
C24 C25 1.375(7)
C25 C26 1.369(7)
C26 C27 1.354(7)
C27 C28 1.390(7)
C28 C29 1.491(7)
C29 F5 1.337(6)
C29 F4 1.337(6)
C29 F6 1.343(6)
N1 Pd1 2.100(4)
O1 S1 1.477(3)
O1 Pd1 2.134(3)
O2 S1 1.430(4)
O3 S1 1.431(3)
P1 Pd1 2.2343(16)

loop_
_geom_torsion_atom_site_label_1
_geom_torsion_atom_site_label_2
_geom_torsion_atom_site_label_3
_geom_torsion_atom_site_label_4
_geom_torsion
N1 C1 C2 C3 1.3(8)
C6 C1 C2 C3 -179.5(5)
C1 C2 C3 C4 -0.4(8)
C2 C3 C4 C5 -1.5(8)
C3 C4 C5 N1 2.7(8)
C3 C4 C5 C7 -178.1(5)
C14 C9 C10 C11 -2.2(8)
S1 C9 C10 C11 179.0(4)
C9 C10 C11 C12 2.6(8)
C10 C11 C12 C13 -0.5(8)
C10 C11 C12 C15 179.0(5)
C11 C12 C13 C14 -1.8(8)
C15 C12 C13 C14 178.6(5)
C12 C13 C14 C9 2.1(8)
C12 C13 C14 P1 179.4(4)
C10 C9 C14 C13 0.0(7)
S1 C9 C14 C13 178.7(4)
C10 C9 C14 P1 -177.3(4)
S1 C9 C14 P1 1.5(6)
C21 C16 C17 C18 1.8(8)
P1 C16 C17 C18 -173.4(4)
C16 C17 C18 C19 1.4(8)
C17 C18 C19 C20 -2.6(8)
C18 C19 C20 C21 0.6(8)
C19 C20 C21 C16 2.8(8)
C19 C20 C21 C22 -178.1(5)
C17 C16 C21 C20 -3.9(8)
P1 C16 C21 C20 170.3(4)
C17 C16 C21 C22 177.1(5)
P1 C16 C21 C22 -8.7(8)
C20 C21 C22 F3 23.3(7)
C16 C21 C22 F3 -157.6(5)
C20 C21 C22 F2 -97.1(5)
C16 C21 C22 F2 82.0(6)
C20 C21 C22 F1 141.6(5)
C16 C21 C22 F1 -39.3(7)
C28 C23 C24 C25 0.3(7)
P1 C23 C24 C25 170.0(4)
C23 C24 C25 C26 -0.2(8)
C24 C25 C26 C27 0.0(8)
C25 C26 C27 C28 0.1(8)
C26 C27 C28 C23 0.0(8)
C26 C27 C28 C29 178.4(5)
C24 C23 C28 C27 -0.2(7)
P1 C23 C28 C27 -169.0(4)
C24 C23 C28 C29 -178.4(5)
P1 C23 C28 C29 12.8(7)
C27 C28 C29 F5 41.4(6)
C23 C28 C29 F5 -140.3(5)
C27 C28 C29 F4 163.1(4)
C23 C28 C29 F4 -18.6(7)
C27 C28 C29 F6 -76.4(6)
C23 C28 C29 F6 101.9(6)
C4 C5 N1 C1 -1.8(8)
C7 C5 N1 C1 179.0(4)
C4 C5 N1 Pd1 179.8(4)
C7 C5 N1 Pd1 0.5(6)
C2 C1 N1 C5 -0.2(8)
C6 C1 N1 C5 -179.5(5)
C2 C1 N1 Pd1 178.2(4)
C6 C1 N1 Pd1 -1.0(6)
C13 C14 P1 C23 -14.4(5)
C9 C14 P1 C23 162.8(4)
C13 C14 P1 C16 100.8(4)
C9 C14 P1 C16 -82.0(4)
C13 C14 P1 Pd1 -138.5(4)
C9 C14 P1 Pd1 38.6(4)
C24 C23 P1 C14 126.6(4)
C28 C23 P1 C14 -64.5(5)
C24 C23 P1 C16 11.0(4)
C28 C23 P1 C16 179.8(4)
C24 C23 P1 Pd1 -110.0(4)
C28 C23 P1 Pd1 58.8(5)
C17 C16 P1 C14 137.8(4)
C21 C16 P1 C14 -36.6(5)
C17 C16 P1 C23 -107.1(4)
C21 C16 P1 C23 78.5(5)
C17 C16 P1 Pd1 15.9(4)
C21 C16 P1 Pd1 -158.5(4)
C5 N1 Pd1 C8 98.1(4)
C1 N1 Pd1 C8 -80.3(4)
C5 N1 Pd1 O1 -86.8(4)
C1 N1 Pd1 O1 94.7(4)
S1 O1 Pd1 N1 146.9(2)
S1 O1 Pd1 P1 -29.9(2)
C14 P1 Pd1 C8 151.4(2)
C23 P1 Pd1 C8 30.6(2)
C16 P1 Pd1 C8 -89.0(2)
C14 P1 Pd1 O1 -23.9(2)
C23 P1 Pd1 O1 -144.7(2)
C16 P1 Pd1 O1 95.7(2)
Pd1 O1 S1 O2 -176.1(2)
Pd1 O1 S1 O3 -45.2(3)
Pd1 O1 S1 C9 69.5(3)
C10 C9 S1 O2 3.0(5)
C14 C9 S1 O2 -175.8(4)
C10 C9 S1 O3 -121.3(4)
C14 C9 S1 O3 59.9(5)
C10 C9 S1 O1 120.2(4)
C14 C9 S1 O1 -58.6(5)
